data_7124627
loop_
_publ_author_name
'Kennedy, Zachary C.'
'Cardenas, Allan Jay P.'
'Corbey, Jordan F.'
'Warner, Marvin G.'

_publ_section_title
;
 2,6-Diiminopiperidin-1-ol: an overlooked motif relevant to uranyl and
 transition metal binding on poly(amidoxime) adsorbents.
;
_journal_issue 57
_journal_name_full 'Chemical communications (Cambridge, England)'
_journal_page_first 8802
_journal_page_last 8805
_journal_paper_doi 10.1039/c6cc02488b
_journal_volume 52
_journal_year 2016
_chemical_formula_moiety 'C15 H36 N9 Ni3 O9, 3(Cl), 4(H2 O)'
_chemical_formula_sum 'C15 H44 Cl3 N9 Ni3 O13'
_chemical_formula_weight 841.07
_space_group_crystal_system monoclinic
_space_group_IT_number 14
_space_group_name_Hall '-P 2ybc'
_space_group_name_H-M_alt 'P 1 21/c 1'
_atom_sites_solution_hydrogens geom
_atom_sites_solution_primary direct
_atom_sites_solution_secondary difmap
_audit_creation_date 2016-02-05
_audit_creation_method
;
Olex2 1.2
(compiled 2015.09.30 svn.r3233 for OlexSys, GUI svn.r5103)
;
_audit_update_record
;
2016-02-18 deposited with the CCDC.
2016-06-06 downloaded from the CCDC.
;
_cell_angle_alpha 90.00
_cell_angle_beta 111.774(4)
_cell_angle_gamma 90.00
_cell_formula_units_Z 4
_cell_length_a 17.1605(12)
_cell_length_b 13.4761(10)
_cell_length_c 14.8097(11)
_cell_measurement_reflns_used 9882
_cell_measurement_temperature 100
_cell_measurement_theta_max 28.342
_cell_measurement_theta_min 2.556
_cell_volume 3180.5(4)
_computing_cell_refinement 'SAINT v8.34A (Bruker, 2013)'
_computing_data_reduction 'SAINT v8.34A (Bruker, 2013)'
_computing_molecular_graphics 'Olex2 (Dolomanov et al., 2009)'
_computing_publication_material 'Olex2 (Dolomanov et al., 2009)'
_computing_structure_refinement 'ShelXL (Sheldrick, 2015)'
_computing_structure_solution 'olex2.solve (Bourhis et al., 2015)'
_diffrn_ambient_temperature 100
_diffrn_measured_fraction_theta_full 1.000
_diffrn_measured_fraction_theta_max 0.997
_diffrn_measurement_device_type Bruker-APEXII-CCD
_diffrn_measurement_method '\f and \w scans'
_diffrn_radiation_monochromator graphite
_diffrn_radiation_type MoK\a
_diffrn_radiation_wavelength 0.71073
_diffrn_reflns_av_R_equivalents 0.0278
_diffrn_reflns_av_unetI/netI 0.0251
_diffrn_reflns_limit_h_max 22
_diffrn_reflns_limit_h_min -22
_diffrn_reflns_limit_k_max 17
_diffrn_reflns_limit_k_min -18
_diffrn_reflns_limit_l_max 19
_diffrn_reflns_limit_l_min -19
_diffrn_reflns_number 32907
_diffrn_reflns_theta_full 26.00
_diffrn_reflns_theta_max 28.40
_diffrn_reflns_theta_min 1.98
_diffrn_source 'fine-focus sealed tube'
_diffrn_standards_number 0
_exptl_absorpt_coefficient_mu 2.081
_exptl_absorpt_correction_T_max 0.7457
_exptl_absorpt_correction_T_min 0.6409
_exptl_absorpt_correction_type multi-scan
_exptl_absorpt_process_details
;
SADABS-2014/5 (Bruker,2014/5) was used for absorption correction.
wR2(int) was 0.0827 before and 0.0403 after correction.
The Ratio of minimum to maximum transmission is 0.8595.
The \l/2 correction factor is 0.00150.
;
_exptl_crystal_colour 'clear light blue'
_exptl_crystal_colour_lustre clear
_exptl_crystal_colour_modifier light
_exptl_crystal_colour_primary blue
_exptl_crystal_density_diffrn 1.757
_exptl_crystal_density_method 'not measured'
_exptl_crystal_description block
_exptl_crystal_F_000 1744
_exptl_crystal_recrystallization_method 'Vapour Deposition'
_exptl_crystal_size_max 0.40
_exptl_crystal_size_mid 0.26
_exptl_crystal_size_min 0.12
_refine_diff_density_max 1.371
_refine_diff_density_min -0.915
_refine_diff_density_rms 0.085
_refine_ls_extinction_method none
_refine_ls_goodness_of_fit_ref 1.027
_refine_ls_hydrogen_treatment mixed
_refine_ls_matrix_type full
_refine_ls_number_parameters 453
_refine_ls_number_reflns 7953
_refine_ls_number_restraints 7
_refine_ls_restrained_S_all 1.027
_refine_ls_R_factor_all 0.0351
_refine_ls_R_factor_gt 0.0294
_refine_ls_shift/su_max 0.008
_refine_ls_shift/su_mean 0.000
_refine_ls_structure_factor_coef Fsqd
_refine_ls_weighting_details 'calc w=1/[\s^2^(Fo^2^)+(0.0330P)^2^+5.2250P] where P=(Fo^2^+2Fc^2^)/3'
_refine_ls_weighting_scheme calc
_refine_ls_wR_factor_gt 0.0733
_refine_ls_wR_factor_ref 0.0765
_reflns_number_gt 7035
_reflns_number_total 7953
_reflns_threshold_expression >2sigma(I)
_cod_data_source_file c6cc02488b2.cif
_cod_data_source_block fuls
_cod_database_code 7124627
_olex2_refinement_description
;
1. Fixed Uiso
 At 1.2 times of:
  All C(H,H) groups, All C(H,H,H,H) groups
 At 1.5 times of:
  All O(H,H) groups
2. Restrained distances
 O1AB-H1AD
 0.84 with sigma of 0.01
 O1AB-H1AC
 0.84 with sigma of 0.01
 O1AA-H1AA
 0.84 with sigma of 0.01
 O1AB-O33
 2.909 with sigma of 0.01
 H1AD-H30A
 2.289 with sigma of 0.01
 H1AD-H1AA
 0.543 with sigma of 0.01
 H1AD-H1AC
 1.34 with sigma of 0.02
3. Others
 Sof(O1AB)=Sof(H1AC)=Sof(H1AD)=1-FVAR(1)
 Sof(O1AA)=Sof(H1AA)=Sof(H1AB)=FVAR(1)
 Sof(H32C)=Sof(H32D)=Sof(H38C)=Sof(H38D)=Sof(C36A)=Sof(H36C)=Sof(H36D)=1-FVAR(2)
 Sof(H32A)=Sof(H32B)=Sof(C36)=Sof(H36A)=Sof(H36B)=Sof(H38A)=Sof(H38B)=FVAR(2)
4.a Free rotating group:
 O19(H19A,H19B), O33(H33A,H33B), O0AA(H0AA,H0AB), O1AA(H1AA,H1AB), O1AB(H1AC,
 H1AD)
4.b Rotating group:
 O2(H2A,H2B), O4(H4A,H4B), O5(H5A,H5B), O7(H7A,H7B), O12(H12A,H12B), O14(H14A,
 H14B)
4.c Secondary CH2 refined with riding coordinates:
 C26(H26A,H26B), C28(H28A,H28B), C29(H29A,H29B), C30(H30A,H30B), C31(H31A,
 H31B), C32(H32A,H32B), C32(H32C,H32D), C34(H34A,H34B), C36(H36A,H36B),
 C38(H38A,H38B), C38(H38C,H38D), C36A(H36C,H36D)
;
_olex2_submission_special_instructions 'No special instructions were received'

loop_
_space_group_symop_id
_space_group_symop_operation_xyz
1 'x, y, z'
2 '-x, y+1/2, -z+1/2'
3 '-x, -y, -z'
4 'x, -y-1/2, z-1/2'

loop_
_atom_site_label
_atom_site_type_symbol
_atom_site_fract_x
_atom_site_fract_y
_atom_site_fract_z
_atom_site_U_iso_or_equiv
_atom_site_adp_type
_atom_site_occupancy
_atom_site_calc_flag
_atom_site_disorder_assembly
_atom_site_disorder_group
_atom_site_refinement_flags_posn
Ni1 Ni 0.329439(16) 0.308295(18) 0.183270(18) 0.00849(6) Uani 1 d . . .
Ni2 Ni 0.192425(16) 0.171147(19) 0.289210(18) 0.00940(6) Uani 1 d . . .
Ni3 Ni 0.173618(16) 0.451683(19) 0.258144(18) 0.00952(6) Uani 1 d . . .
Cl6 Cl -0.09607(4) 0.40156(5) 0.05924(4) 0.02647(13) Uani 1 d . . .
O1 O 0.29071(9) 0.19788(10) 0.24899(10) 0.0099(3) Uani 1 d . . .
O2 O 0.12619(9) 0.13873(11) 0.13669(11) 0.0144(3) Uani 1 d . . .
H2A H 0.0735 0.1388 0.1240 0.022 Uiso 1 d . . GR
H2B H 0.1408 0.0820 0.1232 0.022 Uiso 1 d . . GR
O3 O 0.27220(9) 0.42641(10) 0.21776(10) 0.0107(3) Uani 1 d . . .
O4 O 0.25681(9) 0.43485(11) 0.40614(10) 0.0143(3) Uani 1 d . . .
H4A H 0.2354 0.4624 0.4434 0.021 Uiso 1 d . . GR
H4B H 0.3035 0.4621 0.4141 0.021 Uiso 1 d . . GR
O5 O 0.20338(9) 0.28778(11) 0.06827(10) 0.0122(3) Uani 1 d . . .
H5A H 0.2070 0.2934 0.0128 0.018 Uiso 1 d . . GR
H5B H 0.1702 0.3321 0.0744 0.018 Uiso 1 d . . GR
N6 N 0.09659(11) 0.14399(14) 0.33096(13) 0.0132(3) Uani 1 d . . .
O7 O 0.09901(10) 0.44223(11) 0.10141(10) 0.0146(3) Uani 1 d . . .
H7A H 0.1023 0.4969 0.0744 0.022 Uiso 1 d . . GR
H7B H 0.0481 0.4307 0.0927 0.022 Uiso 1 d . . GR
N8 N 0.07339(11) 0.47549(14) 0.29261(13) 0.0135(3) Uani 1 d . . .
N9 N 0.38574(12) 0.19139(13) 0.14963(13) 0.0140(3) Uani 1 d . . .
O10 O 0.13373(9) 0.30779(10) 0.26327(10) 0.0108(3) Uani 1 d . . .
N11 N 0.21031(11) 0.59109(13) 0.24703(13) 0.0133(3) Uani 1 d . . .
O12 O 0.43399(9) 0.33362(11) 0.31174(10) 0.0134(3) Uani 1 d . . .
H12A H 0.4399 0.2856 0.3512 0.020 Uiso 1 d . . GR
H12B H 0.4263 0.3871 0.3378 0.020 Uiso 1 d . . GR
N13 N 0.36009(11) 0.41568(13) 0.10973(13) 0.0128(3) Uani 1 d . . .
O14 O 0.26904(9) 0.23183(11) 0.42610(10) 0.0122(3) Uani 1 d . . .
H14A H 0.2529 0.2097 0.4701 0.018 Uiso 1 d . . GR
H14B H 0.2646 0.2947 0.4236 0.018 Uiso 1 d . . GR
C15 C 0.30991(14) 0.02822(16) 0.28670(15) 0.0150(4) Uani 1 d A . .
N16 N 0.24961(12) 0.03880(14) 0.31729(13) 0.0150(4) Uani 1 d . . .
N18 N 0.29117(11) 0.51300(13) 0.17952(12) 0.0109(3) Uani 1 d . . .
O19 O -0.03916(11) 0.16786(14) 0.09678(13) 0.0251(4) Uani 1 d . . .
H19A H -0.0568 0.2274 0.0870 0.038 Uiso 1 d . . G
H19B H -0.0754 0.1296 0.0576 0.038 Uiso 1 d . . G
N20 N 0.07165(11) 0.30814(13) 0.30281(13) 0.0125(3) Uani 1 d . . .
N21 N 0.33111(11) 0.10979(12) 0.24559(12) 0.0113(3) Uani 1 d . . .
C22 C 0.05353(13) 0.21951(17) 0.33644(14) 0.0139(4) Uani 1 d . . .
C23 C 0.33787(13) 0.50349(16) 0.12178(14) 0.0123(4) Uani 1 d . . .
C24 C 0.25998(13) 0.59931(15) 0.20050(15) 0.0125(4) Uani 1 d . . .
C25 C 0.03996(13) 0.39885(16) 0.31391(15) 0.0136(4) Uani 1 d . . .
C26 C 0.28404(16) 0.69427(16) 0.16560(18) 0.0208(5) Uani 1 d . . .
H26A H 0.2913 0.7464 0.2152 0.025 Uiso 1 calc . . R
H26B H 0.2380 0.7153 0.1052 0.025 Uiso 1 calc . . R
C27 C 0.38153(13) 0.10976(16) 0.19224(15) 0.0135(4) Uani 1 d A . .
C28 C 0.36508(16) 0.68508(17) 0.14563(19) 0.0233(5) Uani 1 d . . .
H28A H 0.3744 0.7464 0.1142 0.028 Uiso 1 calc . . R
H28B H 0.4134 0.6758 0.2075 0.028 Uiso 1 calc . . R
C29 C -0.02989(15) 0.40096(19) 0.35186(19) 0.0224(5) Uani 1 d . . .
H29A H -0.0701 0.4539 0.3181 0.027 Uiso 1 calc . . R
H29B H -0.0065 0.4171 0.4221 0.027 Uiso 1 calc . . R
C30 C 0.35746(15) 0.59672(17) 0.07936(17) 0.0191(4) Uani 1 d . . .
H30A H 0.3125 0.6095 0.0154 0.023 Uiso 1 calc . . DR
H30B H 0.4108 0.5880 0.0689 0.023 Uiso 1 calc . . R
C31 C -0.07596(16) 0.30256(19) 0.3372(2) 0.0260(5) Uani 1 d . . .
H31A H -0.1167 0.3040 0.3700 0.031 Uiso 1 calc . . R
H31B H -0.1073 0.2911 0.2669 0.031 Uiso 1 calc . . R
C32 C 0.42788(17) 0.01589(18) 0.19091(19) 0.0244(5) Uani 1 d . . .
H32A H 0.4846 0.0325 0.1925 0.029 Uiso 0.694(10) calc A 1 R
H32B H 0.3978 -0.0204 0.1297 0.029 Uiso 0.694(10) calc A 1 R
H32C H 0.4262 0.0058 0.1240 0.029 Uiso 0.306(10) calc A 2 R
H32D H 0.4874 0.0253 0.2336 0.029 Uiso 0.306(10) calc A 2 R
C34 C -0.01371(15) 0.21982(19) 0.37856(18) 0.0225(5) Uani 1 d . . .
H34A H 0.0125 0.2275 0.4500 0.027 Uiso 1 calc . . R
H34B H -0.0436 0.1554 0.3647 0.027 Uiso 1 calc . . R
C36 C 0.4359(3) -0.0498(3) 0.2759(3) 0.0226(11) Uani 0.694(10) d A 1 .
H36A H 0.4575 -0.1153 0.2658 0.027 Uiso 0.694(10) calc A 1 R
H36B H 0.4776 -0.0204 0.3355 0.027 Uiso 0.694(10) calc A 1 R
C38 C 0.3581(2) -0.06433(19) 0.2908(2) 0.0339(7) Uani 1 d . . .
H38A H 0.3708 -0.0959 0.3550 0.041 Uiso 0.694(10) calc A 1 R
H38B H 0.3225 -0.1108 0.2407 0.041 Uiso 0.694(10) calc A 1 R
H38C H 0.4021 -0.0696 0.3567 0.041 Uiso 0.306(10) calc A 2 R
H38D H 0.3197 -0.1213 0.2824 0.041 Uiso 0.306(10) calc A 2 R
Cl4 Cl 0.54271(3) 0.67669(4) 0.02295(4) 0.01858(11) Uani 1 d . . .
Cl5 Cl 0.18555(4) 0.54122(5) 0.54403(4) 0.02500(13) Uani 1 d . . .
O33 O 0.38308(17) 0.79787(19) -0.0981(2) 0.0600(8) Uani 1 d . . D
H33A H 0.3651 0.7816 -0.0539 0.090 Uiso 1 d . . G
H33B H 0.4345 0.7814 -0.0808 0.090 Uiso 1 d . . G
H6 H 0.0833(19) 0.093(2) 0.353(2) 0.028(8) Uiso 1 d . . .
H16 H 0.2374(19) -0.014(2) 0.341(2) 0.029(8) Uiso 1 d . . .
H13 H 0.3871(16) 0.410(2) 0.0729(19) 0.015(6) Uiso 1 d . . .
H9 H 0.419(2) 0.187(2) 0.115(2) 0.031(8) Uiso 1 d . . .
H11 H 0.1968(18) 0.646(2) 0.264(2) 0.019(7) Uiso 1 d . . .
O0AA O 0.41977(10) 0.99710(12) -0.07778(11) 0.0156(3) Uani 1 d . . .
H0AA H 0.4053 0.9376 -0.0947 0.023 Uiso 1 d . . G
H0AB H 0.4606 0.9974 -0.0232 0.023 Uiso 1 d . . G
O1AA O 0.2306(2) 0.7724(2) -0.0823(2) 0.0297(9) Uani 0.598(6) d B 1 D
H1AA H 0.1963 0.7241 -0.0961 0.045 Uiso 0.598(6) d B 1 DG
H1AB H 0.2158 0.8155 -0.0499 0.045 Uiso 0.598(6) d B 1 G
O1AB O 0.2240(3) 0.6957(4) -0.1391(4) 0.0333(14) Uani 0.402(6) d B 2 D
H1AC H 0.2657 0.7337 -0.1117 0.050 Uiso 0.402(6) d B 2 DG
H1AD H 0.1988 0.6845 -0.1005 0.050 Uiso 0.402(6) d B 2 DG
H8 H 0.0535(19) 0.529(2) 0.301(2) 0.024(7) Uiso 1 d . . .
C36A C 0.3980(6) -0.0741(6) 0.2209(7) 0.019(2) Uani 0.306(10) d A 2 .
H36C H 0.3576 -0.1063 0.1620 0.023 Uiso 0.306(10) calc A 2 R
H36D H 0.4462 -0.1198 0.2484 0.023 Uiso 0.306(10) calc A 2 R

loop_
_atom_site_aniso_label
_atom_site_aniso_U_11
_atom_site_aniso_U_22
_atom_site_aniso_U_33
_atom_site_aniso_U_23
_atom_site_aniso_U_13
_atom_site_aniso_U_12
Ni1 0.00949(12) 0.00806(12) 0.00870(12) 0.00028(9) 0.00428(9) -0.00031(9)
Ni2 0.00957(12) 0.00995(13) 0.00887(12) 0.00127(9) 0.00364(9) -0.00123(9)
Ni3 0.00996(12) 0.00952(13) 0.00939(12) 0.00012(9) 0.00394(10) 0.00053(9)
Cl6 0.0282(3) 0.0247(3) 0.0210(3) 0.0019(2) 0.0028(2) 0.0011(2)
O1 0.0117(7) 0.0060(6) 0.0140(7) 0.0018(5) 0.0070(6) 0.0031(5)
O2 0.0131(7) 0.0146(7) 0.0142(7) -0.0008(6) 0.0037(6) -0.0025(6)
O3 0.0139(7) 0.0073(6) 0.0135(7) 0.0026(5) 0.0079(6) -0.0005(5)
O4 0.0142(7) 0.0170(8) 0.0117(7) -0.0008(6) 0.0049(6) -0.0004(6)
O5 0.0142(7) 0.0129(7) 0.0105(6) 0.0000(5) 0.0057(6) 0.0003(6)
N6 0.0123(8) 0.0157(9) 0.0118(8) 0.0015(7) 0.0048(7) -0.0038(7)
O7 0.0141(7) 0.0149(8) 0.0129(7) 0.0020(6) 0.0028(6) 0.0004(6)
N8 0.0130(9) 0.0147(9) 0.0131(8) -0.0020(7) 0.0051(7) 0.0030(7)
N9 0.0149(9) 0.0151(9) 0.0151(8) -0.0017(7) 0.0092(7) 0.0013(7)
O10 0.0098(7) 0.0129(7) 0.0125(7) 0.0003(5) 0.0073(6) 0.0003(5)
N11 0.0149(9) 0.0080(8) 0.0157(8) -0.0021(7) 0.0041(7) 0.0009(7)
O12 0.0134(7) 0.0127(7) 0.0127(7) 0.0020(5) 0.0032(6) -0.0008(6)
N13 0.0145(9) 0.0147(9) 0.0118(8) 0.0003(7) 0.0078(7) -0.0019(7)
O14 0.0147(7) 0.0126(7) 0.0091(6) 0.0020(5) 0.0044(6) -0.0010(6)
C15 0.0193(11) 0.0092(9) 0.0149(10) 0.0004(7) 0.0045(8) -0.0008(8)
N16 0.0168(9) 0.0108(9) 0.0167(9) 0.0045(7) 0.0054(7) -0.0023(7)
N18 0.0131(8) 0.0071(8) 0.0127(8) 0.0029(6) 0.0050(7) -0.0009(6)
O19 0.0207(9) 0.0254(9) 0.0253(9) -0.0010(7) 0.0042(7) -0.0001(7)
N20 0.0101(8) 0.0158(9) 0.0137(8) -0.0001(7) 0.0070(7) -0.0004(7)
N21 0.0142(8) 0.0060(8) 0.0145(8) 0.0004(6) 0.0063(7) 0.0032(6)
C22 0.0121(10) 0.0187(10) 0.0105(9) -0.0006(8) 0.0037(8) -0.0046(8)
C23 0.0102(9) 0.0138(10) 0.0116(9) 0.0024(7) 0.0025(7) -0.0030(7)
C24 0.0125(9) 0.0098(9) 0.0119(9) 0.0000(7) 0.0006(7) -0.0009(7)
C25 0.0105(9) 0.0188(11) 0.0112(9) -0.0019(8) 0.0036(7) 0.0015(8)
C26 0.0266(12) 0.0089(10) 0.0290(12) 0.0011(9) 0.0127(10) -0.0036(9)
C27 0.0132(10) 0.0140(10) 0.0129(9) -0.0032(8) 0.0044(8) 0.0021(8)
C28 0.0221(12) 0.0144(11) 0.0340(13) 0.0037(9) 0.0109(10) -0.0057(9)
C29 0.0179(11) 0.0243(12) 0.0324(13) -0.0024(10) 0.0180(10) 0.0009(9)
C30 0.0190(11) 0.0154(11) 0.0253(11) 0.0088(9) 0.0111(9) -0.0002(9)
C31 0.0179(12) 0.0269(13) 0.0413(15) -0.0023(11) 0.0202(11) -0.0028(10)
C32 0.0318(14) 0.0164(11) 0.0318(13) 0.0000(9) 0.0195(11) 0.0096(10)
C34 0.0209(12) 0.0245(12) 0.0297(12) 0.0000(10) 0.0183(10) -0.0044(10)
C36 0.024(2) 0.0170(18) 0.025(2) 0.0013(15) 0.0079(19) 0.0095(15)
C38 0.0502(18) 0.0119(11) 0.0520(18) 0.0102(11) 0.0332(15) 0.0123(11)
Cl4 0.0141(2) 0.0234(3) 0.0183(2) -0.0064(2) 0.0061(2) -0.0014(2)
Cl5 0.0250(3) 0.0301(3) 0.0195(3) -0.0009(2) 0.0077(2) 0.0084(2)
O33 0.0438(14) 0.0355(14) 0.0693(18) -0.0179(12) -0.0157(12) 0.0126(11)
O0AA 0.0117(7) 0.0146(7) 0.0187(8) 0.0016(6) 0.0035(6) 0.0004(6)
O1AA 0.0341(19) 0.0280(18) 0.0289(17) 0.0069(13) 0.0138(14) 0.0073(14)
O1AB 0.029(3) 0.042(3) 0.026(3) 0.003(2) 0.006(2) 0.001(2)
C36A 0.018(4) 0.011(4) 0.025(5) -0.002(3) 0.005(4) 0.008(3)

loop_
_atom_type_symbol
_atom_type_description
_atom_type_scat_dispersion_real
_atom_type_scat_dispersion_imag
_atom_type_scat_source
C C 0.0033 0.0016 'International Tables Vol C Tables 4.2.6.8 and 6.1.1.4'
H H 0.0000 0.0000 'International Tables Vol C Tables 4.2.6.8 and 6.1.1.4'
Cl Cl 0.1484 0.1585 'International Tables Vol C Tables 4.2.6.8 and 6.1.1.4'
N N 0.0061 0.0033 'International Tables Vol C Tables 4.2.6.8 and 6.1.1.4'
Ni Ni 0.3393 1.1124 'International Tables Vol C Tables 4.2.6.8 and 6.1.1.4'
O O 0.0106 0.0060 'International Tables Vol C Tables 4.2.6.8 and 6.1.1.4'

loop_
_geom_angle_atom_site_label_1
_geom_angle_atom_site_label_2
_geom_angle_atom_site_label_3
_geom_angle
O1 Ni1 O3 100.35(5)
O1 Ni1 O5 82.92(6)
O1 Ni1 O12 90.37(6)
O3 Ni1 O5 82.30(6)
O3 Ni1 O12 88.58(6)
N9 Ni1 O1 79.39(6)
N9 Ni1 O3 179.75(7)
N9 Ni1 O5 97.69(7)
N9 Ni1 O12 91.39(7)
O12 Ni1 O5 167.50(5)
N13 Ni1 O1 175.79(7)
N13 Ni1 O3 79.57(6)
N13 Ni1 O5 92.91(6)
N13 Ni1 N9 100.68(7)
N13 Ni1 O12 93.84(7)
O1 Ni2 O2 84.31(6)
O1 Ni2 O10 100.91(5)
O1 Ni2 O14 85.64(6)
N6 Ni2 O1 179.10(7)
N6 Ni2 O2 96.45(6)
N6 Ni2 O10 79.62(7)
N6 Ni2 O14 93.69(6)
N6 Ni2 N16 99.73(8)
O10 Ni2 O2 87.41(6)
O10 Ni2 O14 85.46(6)
O14 Ni2 O2 166.36(6)
N16 Ni2 O1 79.72(7)
N16 Ni2 O2 93.68(7)
N16 Ni2 O10 178.80(6)
N16 Ni2 O14 93.58(7)
O3 Ni3 O4 88.37(6)
O3 Ni3 O7 84.34(6)
O3 Ni3 O10 100.24(5)
O4 Ni3 O7 168.95(6)
N8 Ni3 O3 177.74(7)
N8 Ni3 O4 93.78(7)
N8 Ni3 O7 93.43(7)
N8 Ni3 O10 79.20(7)
N8 Ni3 N11 101.36(8)
O10 Ni3 O4 88.11(6)
O10 Ni3 O7 85.03(6)
N11 Ni3 O3 79.11(7)
N11 Ni3 O4 94.18(7)
N11 Ni3 O7 92.59(7)
N11 Ni3 O10 177.59(7)
Ni2 O1 Ni1 137.19(7)
N21 O1 Ni1 110.81(10)
N21 O1 Ni2 110.00(10)
Ni2 O2 H2A 109.4
Ni2 O2 H2B 109.8
H2A O2 H2B 109.4
Ni3 O3 Ni1 137.88(7)
N18 O3 Ni1 110.34(10)
N18 O3 Ni3 109.14(11)
Ni3 O4 H4A 109.5
Ni3 O4 H4B 109.4
H4A O4 H4B 109.4
Ni1 O5 H5A 109.4
Ni1 O5 H5B 109.2
H5A O5 H5B 109.4
Ni2 N6 H6 131(2)
C22 N6 Ni2 115.88(15)
C22 N6 H6 112(2)
Ni3 O7 H7A 109.3
Ni3 O7 H7B 109.5
H7A O7 H7B 109.4
Ni3 N8 H8 128(2)
C25 N8 Ni3 116.28(15)
C25 N8 H8 115(2)
Ni1 N9 H9 131.0(19)
C27 N9 Ni1 115.54(14)
C27 N9 H9 113.1(19)
Ni2 O10 Ni3 134.25(7)
N20 O10 Ni2 108.73(11)
N20 O10 Ni3 109.12(11)
Ni3 N11 H11 131.7(19)
C24 N11 Ni3 114.55(15)
C24 N11 H11 113.6(19)
Ni1 O12 H12A 110.0
Ni1 O12 H12B 108.9
H12A O12 H12B 109.3
Ni1 N13 H13 127.3(18)
C23 N13 Ni1 116.32(13)
C23 N13 H13 116.3(18)
Ni2 O14 H14A 109.5
Ni2 O14 H14B 109.1
H14A O14 H14B 109.5
N16 C15 N21 116.75(19)
N16 C15 C38 126.1(2)
N21 C15 C38 117.13(19)
Ni2 N16 H16 131(2)
C15 N16 Ni2 115.02(15)
C15 N16 H16 114(2)
C23 N18 O3 116.98(16)
C24 N18 O3 116.94(15)
C24 N18 C23 126.06(17)
H19A O19 H19B 109.4
C22 N20 O10 117.44(16)
C25 N20 O10 116.89(16)
C25 N20 C22 125.31(17)
C15 N21 O1 116.91(16)
C15 N21 C27 125.76(18)
C27 N21 O1 116.91(16)
N6 C22 N20 117.10(18)
N6 C22 C34 125.5(2)
N20 C22 C34 117.42(19)
N13 C23 N18 116.48(18)
N13 C23 C30 126.46(18)
N18 C23 C30 117.06(18)
N11 C24 N18 116.32(18)
N11 C24 C26 125.6(2)
N18 C24 C26 118.00(18)
N8 C25 N20 117.16(18)
N8 C25 C29 124.9(2)
N20 C25 C29 117.95(19)
C24 C26 H26A 109.1
C24 C26 H26B 109.1
C24 C26 C28 112.64(19)
H26A C26 H26B 107.8
C28 C26 H26A 109.1
C28 C26 H26B 109.1
N9 C27 N21 116.46(18)
N9 C27 C32 126.17(19)
N21 C27 C32 117.35(19)
C26 C28 H28A 109.9
C26 C28 H28B 109.9
H28A C28 H28B 108.3
C30 C28 C26 108.79(19)
C30 C28 H28A 109.9
C30 C28 H28B 109.9
C25 C29 H29A 109.2
C25 C29 H29B 109.2
C25 C29 C31 112.07(19)
H29A C29 H29B 107.9
C31 C29 H29A 109.2
C31 C29 H29B 109.2
C23 C30 C28 111.47(18)
C23 C30 H30A 109.3
C23 C30 H30B 109.3
C28 C30 H30A 109.3
C28 C30 H30B 109.3
H30A C30 H30B 108.0
C29 C31 H31A 109.8
C29 C31 H31B 109.8
H31A C31 H31B 108.2
C34 C31 C29 109.6(2)
C34 C31 H31A 109.8
C34 C31 H31B 109.8
C27 C32 H32A 109.3
C27 C32 H32B 109.3
C27 C32 H32C 108.1
C27 C32 H32D 108.1
C27 C32 C36 111.8(2)
H32A C32 H32B 107.9
H32A C32 H32C 73.6
H32A C32 H32D 35.3
H32B C32 H32C 37.3
H32B C32 H32D 135.4
H32C C32 H32D 107.3
C36 C32 H32A 109.3
C36 C32 H32B 109.3
C36 C32 H32C 135.8
C36 C32 H32D 77.8
C36A C32 C27 116.9(3)
C36A C32 H32A 129.7
C36A C32 H32B 75.1
C36A C32 H32C 108.1
C36A C32 H32D 108.1
C36A C32 C36 35.2(4)
C22 C34 C31 111.77(19)
C22 C34 H34A 109.3
C22 C34 H34B 109.3
C31 C34 H34A 109.3
C31 C34 H34B 109.3
H34A C34 H34B 107.9
C32 C36 H36A 108.8
C32 C36 H36B 108.8
H36A C36 H36B 107.7
C38 C36 C32 113.9(3)
C38 C36 H36A 108.8
C38 C36 H36B 108.8
C15 C38 H38A 108.7
C15 C38 H38B 108.7
C15 C38 H38C 108.1
C15 C38 H38D 108.1
C36 C38 C15 114.4(2)
C36 C38 H38A 108.7
C36 C38 H38B 108.7
C36 C38 H38C 75.6
C36 C38 H38D 134.2
H38A C38 H38B 107.6
H38A C38 H38C 37.5
H38A C38 H38D 71.7
H38B C38 H38C 136.6
H38B C38 H38D 38.5
H38C C38 H38D 107.3
C36A C38 C15 116.9(4)
C36A C38 C36 36.1(4)
C36A C38 H38A 131.1
C36A C38 H38B 74.3
C36A C38 H38C 108.1
C36A C38 H38D 108.1
H33A O33 H33B 109.4
H0AA O0AA H0AB 109.4
H1AC O1AA H1AD 73.1
H1AC O1AB H1AD 109.6
C32 C36A H36C 108.0
C32 C36A H36D 108.0
C38 C36A C32 117.3(6)
C38 C36A H36C 108.0
C38 C36A H36D 108.0
H36C C36A H36D 107.2

loop_
_geom_bond_atom_site_label_1
_geom_bond_atom_site_label_2
_geom_bond_distance
Ni1 O1 2.0206(14)
Ni1 O3 2.0326(14)
Ni1 O5 2.2188(15)
Ni1 N9 2.0052(18)
Ni1 O12 2.1031(15)
Ni1 N13 1.9954(17)
Ni2 O1 2.0186(14)
Ni2 O2 2.1634(15)
Ni2 N6 1.9938(17)
Ni2 O10 2.0654(14)
Ni2 O14 2.1283(14)
Ni2 N16 2.0035(19)
Ni3 O3 2.0215(14)
Ni3 O4 2.1383(15)
Ni3 O7 2.1996(15)
Ni3 N8 1.9931(18)
Ni3 O10 2.0672(14)
Ni3 N11 2.0074(18)
O1 N21 1.385(2)
O2 H2A 0.8523
O2 H2B 0.8509
O3 N18 1.387(2)
O4 H4A 0.8524
O4 H4B 0.8498
O5 H5A 0.8500
O5 H5B 0.8533
N6 C22 1.278(3)
N6 H6 0.83(3)
O7 H7A 0.8502
O7 H7B 0.8494
N8 C25 1.277(3)
N8 H8 0.83(3)
N9 C27 1.284(3)
N9 H9 0.90(3)
O10 N20 1.393(2)
N11 C24 1.284(3)
N11 H11 0.84(3)
O12 H12A 0.8518
O12 H12B 0.8505
N13 C23 1.276(3)
N13 H13 0.84(3)
O14 H14A 0.8504
O14 H14B 0.8503
C15 N16 1.282(3)
C15 N21 1.370(3)
C15 C38 1.486(3)
N16 H16 0.86(3)
N18 C23 1.378(2)
N18 C24 1.364(3)
O19 H19A 0.8508
O19 H19B 0.8497
N20 C22 1.373(3)
N20 C25 1.372(3)
N21 C27 1.371(2)
C22 C34 1.501(3)
C23 C30 1.498(3)
C24 C26 1.494(3)
C25 C29 1.501(3)
C26 H26A 0.9900
C26 H26B 0.9900
C26 C28 1.530(3)
C27 C32 1.498(3)
C28 H28A 0.9900
C28 H28B 0.9900
C28 C30 1.517(3)
C29 H29A 0.9900
C29 H29B 0.9900
C29 C31 1.518(3)
C30 H30A 0.9900
C30 H30B 0.9900
C31 H31A 0.9900
C31 H31B 0.9900
C31 C34 1.508(4)
C32 H32A 0.9900
C32 H32B 0.9900
C32 H32C 0.9900
C32 H32D 0.9900
C32 C36 1.503(4)
C32 C36A 1.450(8)
C34 H34A 0.9900
C34 H34B 0.9900
C36 H36A 0.9900
C36 H36B 0.9900
C36 C38 1.444(5)
C38 H38A 0.9900
C38 H38B 0.9900
C38 H38C 0.9900
C38 H38D 0.9900
C38 C36A 1.442(8)
O33 H33A 0.8502
O33 H33B 0.8510
O0AA H0AA 0.8496
O0AA H0AB 0.8511
O1AA H1AA 0.8505
O1AA H1AB 0.8505
O1AA H1AC 1.0098
O1AA H1AD 1.2903
O1AB H1AA 1.0014
O1AB H1AC 0.8504
O1AB H1AD 0.8485
C36A H36C 0.9900
C36A H36D 0.9900

loop_
_geom_torsion_atom_site_label_1
_geom_torsion_atom_site_label_2
_geom_torsion_atom_site_label_3
_geom_torsion_atom_site_label_4
_geom_torsion
Ni1 O1 N21 C15 -179.26(14)
Ni1 O1 N21 C27 -6.2(2)
Ni1 O3 N18 C23 4.5(2)
Ni1 O3 N18 C24 -177.20(14)
Ni1 N9 C27 N21 7.6(3)
Ni1 N9 C27 C32 -170.91(19)
Ni1 N13 C23 N18 -3.7(2)
Ni1 N13 C23 C30 176.39(17)
Ni2 O1 N21 C15 -12.5(2)
Ni2 O1 N21 C27 160.55(14)
Ni2 N6 C22 N20 7.2(2)
Ni2 N6 C22 C34 -171.36(17)
Ni2 O10 N20 C22 -8.9(2)
Ni2 O10 N20 C25 164.57(14)
Ni3 O3 N18 C23 -160.54(14)
Ni3 O3 N18 C24 17.8(2)
Ni3 N8 C25 N20 -5.5(3)
Ni3 N8 C25 C29 173.25(17)
Ni3 O10 N20 C22 -162.74(14)
Ni3 O10 N20 C25 10.7(2)
Ni3 N11 C24 N18 -10.2(2)
Ni3 N11 C24 C26 167.95(18)
O1 Ni1 O3 Ni3 -21.79(12)
O1 Ni1 O3 N18 179.55(11)
O1 Ni1 N9 C27 -8.50(16)
O1 Ni1 N13 C23 94.1(9)
O1 Ni2 N6 C22 117(4)
O1 Ni2 O10 Ni3 -25.52(11)
O1 Ni2 O10 N20 -169.94(11)
O1 Ni2 N16 C15 -8.81(16)
O1 N21 C27 N9 -0.7(3)
O1 N21 C27 C32 177.93(19)
O2 Ni2 O1 Ni1 77.87(11)
O2 Ni2 O1 N21 -83.81(12)
O2 Ni2 N6 C22 -95.51(16)
O2 Ni2 O10 Ni3 -109.22(10)
O2 Ni2 O10 N20 106.36(12)
O2 Ni2 N16 C15 74.72(17)
O3 Ni1 O1 Ni2 26.00(12)
O3 Ni1 O1 N21 -172.43(12)
O3 Ni1 N9 C27 -2(21)
O3 Ni1 N13 C23 4.77(16)
O3 Ni3 N8 C25 84.5(18)
O3 Ni3 O10 Ni2 27.86(11)
O3 Ni3 O10 N20 172.18(11)
O3 Ni3 N11 C24 15.54(15)
O3 N18 C23 N13 -0.7(3)
O3 N18 C23 C30 179.22(17)
O3 N18 C24 N11 -5.5(3)
O3 N18 C24 C26 176.13(18)
O4 Ni3 O3 Ni1 89.52(11)
O4 Ni3 O3 N18 -111.65(12)
O4 Ni3 N8 C25 -78.52(16)
O4 Ni3 O10 Ni2 -60.15(10)
O4 Ni3 O10 N20 84.18(12)
O4 Ni3 N11 C24 103.08(16)
O5 Ni1 O1 Ni2 -54.80(11)
O5 Ni1 O1 N21 106.77(12)
O5 Ni1 O3 Ni3 59.52(11)
O5 Ni1 O3 N18 -99.14(12)
O5 Ni1 N9 C27 -89.77(16)
O5 Ni1 N13 C23 86.39(16)
N6 Ni2 O1 Ni1 -135(4)
N6 Ni2 O1 N21 64(5)
N6 Ni2 O10 Ni3 153.74(11)
N6 Ni2 O10 N20 9.32(12)
N6 Ni2 N16 C15 171.92(16)
N6 C22 C34 C31 -155.3(2)
O7 Ni3 O3 Ni1 -82.16(11)
O7 Ni3 O3 N18 76.66(12)
O7 Ni3 N8 C25 93.10(16)
O7 Ni3 O10 Ni2 111.18(10)
O7 Ni3 O10 N20 -104.49(12)
O7 Ni3 N11 C24 -68.19(16)
N8 Ni3 O3 Ni1 -73.6(18)
N8 Ni3 O3 N18 85.3(18)
N8 Ni3 O10 Ni2 -154.36(11)
N8 Ni3 O10 N20 -10.04(12)
N8 Ni3 N11 C24 -162.21(16)
N8 C25 C29 C31 160.0(2)
N9 Ni1 O1 Ni2 -154.03(12)
N9 Ni1 O1 N21 7.54(12)
N9 Ni1 O3 Ni3 -28(21)
N9 Ni1 O3 N18 173(100)
N9 Ni1 N13 C23 -175.23(16)
N9 C27 C32 C36 157.7(3)
N9 C27 C32 C36A -163.9(5)
O10 Ni2 O1 Ni1 -8.38(12)
O10 Ni2 O1 N21 -170.05(11)
O10 Ni2 N6 C22 -9.35(15)
O10 Ni2 N16 C15 -131(3)
O10 Ni3 O3 Ni1 1.74(12)
O10 Ni3 O3 N18 160.56(11)
O10 Ni3 N8 C25 8.83(15)
O10 Ni3 N11 C24 -59.0(16)
O10 N20 C22 N6 1.7(3)
O10 N20 C22 C34 -179.68(18)
O10 N20 C25 N8 -4.1(3)
O10 N20 C25 C29 177.12(18)
N11 Ni3 O3 Ni1 -175.90(13)
N11 Ni3 O3 N18 -17.08(12)
N11 Ni3 N8 C25 -173.56(16)
N11 Ni3 O10 Ni2 101.9(15)
N11 Ni3 O10 N20 -113.7(15)
N11 C24 C26 C28 159.8(2)
O12 Ni1 O1 Ni2 114.62(11)
O12 Ni1 O1 N21 -83.81(12)
O12 Ni1 O3 Ni3 -111.90(11)
O12 Ni1 O3 N18 89.44(12)
O12 Ni1 N9 C27 81.61(17)
O12 Ni1 N13 C23 -83.08(16)
N13 Ni1 O1 Ni2 -62.6(9)
N13 Ni1 O1 N21 99.0(9)
N13 Ni1 O3 Ni3 153.93(13)
N13 Ni1 O3 N18 -4.73(12)
N13 Ni1 N9 C27 175.79(16)
N13 C23 C30 C28 -149.1(2)
O14 Ni2 O1 Ni1 -92.90(11)
O14 Ni2 O1 N21 105.43(12)
O14 Ni2 N6 C22 75.35(16)
O14 Ni2 O10 Ni3 59.14(10)
O14 Ni2 O10 N20 -85.28(11)
O14 Ni2 N16 C15 -93.72(16)
C15 N21 C27 N9 171.6(2)
C15 N21 C27 C32 -9.7(3)
C15 C38 C36A C32 32.6(9)
N16 Ni2 O1 Ni1 172.66(12)
N16 Ni2 O1 N21 10.99(12)
N16 Ni2 N6 C22 169.62(16)
N16 Ni2 O10 Ni3 96(3)
N16 Ni2 O10 N20 -48(3)
N16 C15 N21 O1 5.7(3)
N16 C15 N21 C27 -166.7(2)
N16 C15 C38 C36 -164.2(3)
N16 C15 C38 C36A 155.6(5)
N18 C23 C30 C28 31.0(3)
N18 C24 C26 C28 -22.0(3)
N20 C22 C34 C31 26.2(3)
N20 C25 C29 C31 -21.3(3)
N21 C15 N16 Ni2 4.5(3)
N21 C15 C38 C36 16.4(4)
N21 C15 C38 C36A -23.7(6)
N21 C27 C32 C36 -20.8(4)
N21 C27 C32 C36A 17.6(6)
C22 N20 C25 N8 168.8(2)
C22 N20 C25 C29 -10.0(3)
C23 N18 C24 N11 172.6(2)
C23 N18 C24 C26 -5.7(3)
C24 N18 C23 N13 -178.9(2)
C24 N18 C23 C30 1.1(3)
C24 C26 C28 C30 51.8(3)
C25 N20 C22 N6 -171.2(2)
C25 N20 C22 C34 7.4(3)
C25 C29 C31 C34 52.5(3)
C26 C28 C30 C23 -56.0(3)
C27 C32 C36 C38 48.5(4)
C27 C32 C36A C38 -29.5(9)
C29 C31 C34 C22 -55.0(3)
C32 C36 C38 C15 -46.6(5)
C32 C36 C38 C36A 56.3(6)
C36 C32 C36A C38 60.6(7)
C36 C38 C36A C32 -62.5(7)
C38 C15 N16 Ni2 -174.9(2)
C38 C15 N21 O1 -174.9(2)
C38 C15 N21 C27 12.7(3)
C36A C32 C36 C38 -57.7(6)
